data_4503796
loop_
_publ_author_name
'Li, Chun-Hong'
'Huang, Kun-Lin'
'Dou, Jian-Min'
'Chi, Ying-Nan'
'Xu, Yan-Qing'
'Shen, Long'
'Wang, Da-Qi'
'Hu, Chang-Wen'

_publ_section_title
;
 An Interesting Six-Connected 3D Nanowater Framework Constructed from
 Turbine-Type (H2O)18Clusters Based on a Mn(III) Complex
;
_journal_issue 9
_journal_name_full 'Crystal Growth &amp; Design'
_journal_page_first 3141
_journal_paper_doi 10.1021/cg800504a
_journal_volume 8
_journal_year 2008
_chemical_formula_sum 'C18 H24 Cl Mn N2 O7'
_chemical_formula_weight 470.78
_chemical_name_systematic
; 
 ? 
;
_space_group_IT_number 148
_symmetry_cell_setting trigonal
_symmetry_space_group_name_Hall '-R 3'
_symmetry_space_group_name_H-M 'R -3 :H'
_atom_sites_solution_hydrogens geom
_atom_sites_solution_primary direct
_atom_sites_solution_secondary difmap
_audit_creation_method SHELXL-97
_cell_angle_alpha 90.00
_cell_angle_beta 90.00
_cell_angle_gamma 120.00
_cell_formula_units_Z 18
_cell_length_a 26.501(3)
_cell_length_b 26.501(3)
_cell_length_c 16.0276(19)
_cell_measurement_reflns_used 2166
_cell_measurement_temperature 298(2)
_cell_measurement_theta_max 20.456
_cell_measurement_theta_min 2.67
_cell_volume 9748.2(19)
_computing_cell_refinement 'Bruker SMART(Siemens, 1996)'
_computing_data_collection 'Bruker SMART(Siemens, 1996)'
_computing_data_reduction 'Bruker SAINT(Siemens, 1996)'
_computing_molecular_graphics 'Bruker SHELXTL(Sheldrick, 1997b)'
_computing_publication_material 'Bruker SHELXTL(Sheldrick, 1997b)'
_computing_structure_refinement 'SHELXL-97 (Sheldrick, 1997a)'
_computing_structure_solution 'SHELXS-97 (Sheldrick, 1997a)'
_diffrn_ambient_temperature 298(2)
_diffrn_measured_fraction_theta_full 0.993
_diffrn_measured_fraction_theta_max 0.993
_diffrn_measurement_device_type 'CCD area detector'
_diffrn_measurement_method 'phi and omega scans'
_diffrn_radiation_monochromator graphite
_diffrn_radiation_source 'fine-focus sealed tube'
_diffrn_radiation_type MoK\a
_diffrn_radiation_wavelength 0.71073
_diffrn_reflns_av_R_equivalents 0.0828
_diffrn_reflns_av_sigmaI/netI 0.0753
_diffrn_reflns_limit_h_max 30
_diffrn_reflns_limit_h_min -31
_diffrn_reflns_limit_k_max 29
_diffrn_reflns_limit_k_min -31
_diffrn_reflns_limit_l_max 19
_diffrn_reflns_limit_l_min -13
_diffrn_reflns_number 17135
_diffrn_reflns_theta_full 25.01
_diffrn_reflns_theta_max 25.01
_diffrn_reflns_theta_min 2.18
_exptl_absorpt_coefficient_mu 0.773
_exptl_absorpt_correction_T_max 0.8734
_exptl_absorpt_correction_T_min 0.7079
_exptl_absorpt_correction_type multi-scan
_exptl_absorpt_process_details sadabs(Sheldrick,1996)
_exptl_crystal_colour dark
_exptl_crystal_density_diffrn 1.443
_exptl_crystal_density_method 'not measured'
_exptl_crystal_description block
_exptl_crystal_F_000 4392
_exptl_crystal_size_max 0.48
_exptl_crystal_size_mid 0.33
_exptl_crystal_size_min 0.18
_refine_diff_density_max 0.936
_refine_diff_density_min -0.361
_refine_diff_density_rms 0.085
_refine_ls_extinction_method none
_refine_ls_goodness_of_fit_ref 1.045
_refine_ls_hydrogen_treatment constr
_refine_ls_matrix_type full
_refine_ls_number_parameters 271
_refine_ls_number_reflns 3805
_refine_ls_number_restraints 0
_refine_ls_restrained_S_all 1.045
_refine_ls_R_factor_all 0.1195
_refine_ls_R_factor_gt 0.0575
_refine_ls_shift/su_max 0.001
_refine_ls_shift/su_mean 0.000
_refine_ls_structure_factor_coef Fsqd
_refine_ls_weighting_details 'calc w=1/[\s^2^(Fo^2^)+(0.0884P)^2^+26.7130P] where P=(Fo^2^+2Fc^2^)/3'
_refine_ls_weighting_scheme calc
_refine_ls_wR_factor_gt 0.1413
_refine_ls_wR_factor_ref 0.1901
_reflns_number_gt 2166
_reflns_number_total 3805
_reflns_threshold_expression >2sigma(I)
_cod_data_source_file cg800504a_si_002.cif
_cod_data_source_block 050904d
_cod_depositor_comments
;
The following automatic conversions were performed:

'_symmetry_cell_setting' value 'Trigonal' changed to 'trigonal'
according to /home/saulius/struct/CIF-dictionaries/cif_core.dic
dictionary named 'cif_core.dic' version 2.4.1 from 2010-06-29.

Automatic conversion script
Id: cif_fix_values 1715 2011-07-08 13:25:40Z adriana 
;
_cod_original_cell_volume 9748.5(19)
_cod_original_sg_symbol_H-M R-3
_cod_database_code 4503796

loop_
_symmetry_equiv_pos_as_xyz
'x, y, z'
'-y, x-y, z'
'-x+y, -x, z'
'x+2/3, y+1/3, z+1/3'
'-y+2/3, x-y+1/3, z+1/3'
'-x+y+2/3, -x+1/3, z+1/3'
'x+1/3, y+2/3, z+2/3'
'-y+1/3, x-y+2/3, z+2/3'
'-x+y+1/3, -x+2/3, z+2/3'
'-x, -y, -z'
'y, -x+y, -z'
'x-y, x, -z'
'-x+2/3, -y+1/3, -z+1/3'
'y+2/3, -x+y+1/3, -z+1/3'
'x-y+2/3, x+1/3, -z+1/3'
'-x+1/3, -y+2/3, -z+2/3'
'y+1/3, -x+y+2/3, -z+2/3'
'x-y+1/3, x+2/3, -z+2/3'

loop_
_atom_site_label
_atom_site_type_symbol
_atom_site_fract_x
_atom_site_fract_y
_atom_site_fract_z
_atom_site_U_iso_or_equiv
_atom_site_adp_type
_atom_site_occupancy
_atom_site_symmetry_multiplicity
_atom_site_calc_flag
_atom_site_refinement_flags
Mn1 Mn 0.07114(3) 0.28177(3) 0.76014(4) 0.0372(3) Uani 1 1 d .
Cl1 Cl -0.03795(7) 0.21497(8) 0.78388(11) 0.0749(6) Uani 1 1 d .
N1 N 0.05066(18) 0.3233(2) 0.6765(2) 0.0435(11) Uani 1 1 d .
N2 N 0.06765(19) 0.2349(2) 0.6631(3) 0.0455(11) Uani 1 1 d .
O1 O 0.08164(15) 0.33543(14) 0.8440(2) 0.0392(9) Uani 1 1 d .
O2 O 0.11040(18) 0.39892(16) 0.9763(2) 0.0536(10) Uani 1 1 d .
O3 O 0.09493(16) 0.24061(15) 0.8295(2) 0.0449(9) Uani 1 1 d .
O4 O 0.11826(19) 0.19486(18) 0.9550(3) 0.0605(11) Uani 1 1 d .
O5 O 0.16639(14) 0.34135(15) 0.7170(2) 0.0437(9) Uani 1 1 d .
H5A H 0.1889 0.3281 0.7283 0.052 Uiso 1 1 d R
H5B H 0.1828 0.3767 0.7325 0.052 Uiso 1 1 d R
O6 O 0.0678(3) 0.1187(3) 0.4836(4) 0.130(2) Uani 1 1 d .
H6A H 0.0845 0.0989 0.4923 0.155 Uiso 1 1 d R
H6B H 0.0895 0.1471 0.4519 0.155 Uiso 1 1 d R
O7 O 0.1343(4) 0.2112(5) 0.3825(6) 0.087(3) Uani 0.50 1 d P
H7A H 0.1344 0.2423 0.3958 0.104 Uiso 0.50 1 d PR
H7B H 0.1548 0.2179 0.3388 0.104 Uiso 0.50 1 d PR
O8 O 0.1413(7) 0.3123(6) 0.4092(9) 0.162(6) Uani 0.50 1 d P
H8D H 0.1578 0.3223 0.3618 0.194 Uiso 0.50 1 d PR
H8E H 0.1336 0.3383 0.4253 0.194 Uiso 0.50 1 d PR
C1 C 0.0517(2) 0.3718(3) 0.6878(3) 0.0473(14) Uani 1 1 d .
H1 H 0.0422 0.3874 0.6424 0.057 Uiso 1 1 calc R
C2 C 0.0662(2) 0.4038(2) 0.7645(4) 0.0462(14) Uani 1 1 d .
C3 C 0.0809(2) 0.3849(2) 0.8388(3) 0.0396(12) Uani 1 1 d .
C4 C 0.0948(3) 0.4198(2) 0.9082(4) 0.0482(14) Uani 1 1 d .
C5 C 0.0933(4) 0.4702(3) 0.9073(5) 0.078(2) Uani 1 1 d .
H5 H 0.1022 0.4926 0.9555 0.094 Uiso 1 1 calc R
C6 C 0.0784(4) 0.4887(4) 0.8345(5) 0.095(3) Uani 1 1 d .
H6 H 0.0773 0.5232 0.8342 0.113 Uiso 1 1 calc R
C7 C 0.0659(3) 0.4566(3) 0.7655(5) 0.072(2) Uani 1 1 d .
H7 H 0.0567 0.4695 0.7169 0.087 Uiso 1 1 calc R
C8 C 0.1160(3) 0.4268(3) 1.0541(4) 0.078(2) Uani 1 1 d .
H8A H 0.1270 0.4084 1.0962 0.117 Uiso 1 1 calc R
H8B H 0.0794 0.4237 1.0688 0.117 Uiso 1 1 calc R
H8C H 0.1453 0.4672 1.0498 0.117 Uiso 1 1 calc R
C9 C 0.0686(2) 0.1871(3) 0.6657(4) 0.0543(16) Uani 1 1 d .
H9 H 0.0635 0.1675 0.6156 0.065 Uiso 1 1 calc R
C10 C 0.0768(2) 0.1610(2) 0.7394(4) 0.0504(14) Uani 1 1 d .
C11 C 0.0907(2) 0.1892(2) 0.8164(3) 0.0411(13) Uani 1 1 d .
C12 C 0.1030(2) 0.1634(3) 0.8827(4) 0.0511(15) Uani 1 1 d .
C13 C 0.0992(3) 0.1101(3) 0.8739(5) 0.075(2) Uani 1 1 d .
H13 H 0.1062 0.0926 0.9193 0.091 Uiso 1 1 calc R
C14 C 0.0852(4) 0.0826(3) 0.7978(6) 0.092(3) Uani 1 1 d .
H14 H 0.0836 0.0469 0.7920 0.110 Uiso 1 1 calc R
C15 C 0.0738(3) 0.1066(3) 0.7310(5) 0.0710(19) Uani 1 1 d .
H15 H 0.0640 0.0873 0.6800 0.085 Uiso 1 1 calc R
C16 C 0.1384(3) 0.1756(3) 1.0242(4) 0.073(2) Uani 1 1 d .
H16A H 0.1471 0.2019 1.0702 0.109 Uiso 1 1 calc R
H16B H 0.1729 0.1747 1.0084 0.109 Uiso 1 1 calc R
H16C H 0.1087 0.1372 1.0405 0.109 Uiso 1 1 calc R
C17 C 0.0320(3) 0.2926(3) 0.5968(3) 0.0631(18) Uani 1 1 d .
H17A H 0.0400 0.3202 0.5519 0.076 Uiso 1 1 calc R
H17B H -0.0095 0.2651 0.5978 0.076 Uiso 1 1 calc R
C18 C 0.0653(3) 0.2609(3) 0.5831(3) 0.0615(17) Uani 1 1 d .
H18A H 0.0459 0.2307 0.5414 0.074 Uiso 1 1 calc R
H18B H 0.1044 0.2878 0.5637 0.074 Uiso 1 1 calc R

loop_
_atom_site_aniso_label
_atom_site_aniso_U_11
_atom_site_aniso_U_22
_atom_site_aniso_U_33
_atom_site_aniso_U_23
_atom_site_aniso_U_13
_atom_site_aniso_U_12
Mn1 0.0441(5) 0.0374(5) 0.0306(5) -0.0009(3) -0.0035(3) 0.0208(4)
Cl1 0.0546(10) 0.0701(11) 0.0688(11) 0.0004(9) 0.0142(8) 0.0078(9)
N1 0.038(3) 0.055(3) 0.034(2) 0.006(2) -0.0011(19) 0.020(2)
N2 0.046(3) 0.050(3) 0.036(3) -0.006(2) -0.005(2) 0.021(2)
O1 0.053(2) 0.037(2) 0.0341(19) 0.0010(15) -0.0027(16) 0.0279(18)
O2 0.074(3) 0.049(2) 0.042(2) -0.0074(18) 0.001(2) 0.034(2)
O3 0.061(2) 0.040(2) 0.039(2) -0.0029(16) -0.0080(18) 0.0297(19)
O4 0.077(3) 0.068(3) 0.055(3) 0.010(2) -0.004(2) 0.050(3)
O5 0.040(2) 0.042(2) 0.048(2) 0.0005(17) 0.0001(17) 0.0195(18)
O6 0.154(6) 0.137(6) 0.111(5) 0.000(4) 0.021(4) 0.083(5)
O7 0.080(7) 0.128(9) 0.085(7) 0.048(6) 0.043(5) 0.077(7)
O8 0.187(15) 0.131(12) 0.145(12) -0.017(10) 0.036(11) 0.063(12)
C1 0.038(3) 0.055(4) 0.050(3) 0.012(3) -0.004(3) 0.023(3)
C2 0.043(3) 0.047(3) 0.056(4) 0.014(3) 0.001(3) 0.027(3)
C3 0.033(3) 0.039(3) 0.050(3) 0.005(3) 0.007(2) 0.020(3)
C4 0.061(4) 0.043(3) 0.049(3) 0.000(3) 0.007(3) 0.033(3)
C5 0.121(6) 0.058(4) 0.071(5) -0.012(4) 0.001(4) 0.057(5)
C6 0.142(8) 0.072(5) 0.105(7) 0.004(5) -0.005(6) 0.080(6)
C7 0.097(6) 0.068(5) 0.080(5) 0.010(4) -0.005(4) 0.063(5)
C8 0.108(6) 0.072(5) 0.050(4) -0.021(3) 0.003(4) 0.043(4)
C9 0.047(4) 0.053(4) 0.056(4) -0.023(3) -0.006(3) 0.020(3)
C10 0.048(3) 0.045(3) 0.061(4) -0.009(3) -0.003(3) 0.025(3)
C11 0.039(3) 0.032(3) 0.051(3) 0.001(3) 0.004(2) 0.017(3)
C12 0.047(4) 0.048(4) 0.063(4) 0.006(3) 0.008(3) 0.027(3)
C13 0.097(6) 0.058(4) 0.093(6) 0.012(4) -0.003(4) 0.056(4)
C14 0.111(7) 0.053(5) 0.125(7) -0.016(5) -0.012(6) 0.051(5)
C15 0.071(5) 0.052(4) 0.086(5) -0.024(4) -0.005(4) 0.029(4)
C16 0.073(5) 0.096(5) 0.070(5) 0.029(4) 0.007(4) 0.058(4)
C17 0.079(5) 0.071(4) 0.036(3) 0.000(3) -0.017(3) 0.035(4)
C18 0.079(5) 0.070(4) 0.034(3) -0.003(3) -0.004(3) 0.036(4)

loop_
_atom_type_symbol
_atom_type_description
_atom_type_scat_dispersion_real
_atom_type_scat_dispersion_imag
_atom_type_scat_source
C C 0.0033 0.0016 'International Tables Vol C Tables 4.2.6.8 and 6.1.1.4'
H H 0.0000 0.0000 'International Tables Vol C Tables 4.2.6.8 and 6.1.1.4'
O O 0.0106 0.0060 'International Tables Vol C Tables 4.2.6.8 and 6.1.1.4'
Mn Mn 0.3368 0.7283 'International Tables Vol C Tables 4.2.6.8 and 6.1.1.4'
N N 0.0061 0.0033 'International Tables Vol C Tables 4.2.6.8 and 6.1.1.4'
Cl Cl 0.1484 0.1585 'International Tables Vol C Tables 4.2.6.8 and 6.1.1.4'

loop_
_geom_angle_atom_site_label_1
_geom_angle_atom_site_label_2
_geom_angle_atom_site_label_3
_geom_angle
O1 Mn1 O3 92.93(15)
O1 Mn1 N2 172.08(17)
O3 Mn1 N2 91.41(17)
O1 Mn1 N1 92.40(17)
O3 Mn1 N1 173.37(17)
N2 Mn1 N1 82.84(19)
O1 Mn1 O5 89.94(14)
O3 Mn1 O5 90.26(15)
N2 Mn1 O5 83.41(16)
N1 Mn1 O5 85.82(15)
O1 Mn1 Cl1 96.10(12)
O3 Mn1 Cl1 95.85(13)
N2 Mn1 Cl1 90.03(14)
N1 Mn1 Cl1 87.48(13)
O5 Mn1 Cl1 171.16(10)
C1 N1 C17 120.8(5)
C1 N1 Mn1 126.0(4)
C17 N1 Mn1 113.2(4)
C9 N2 C18 121.1(5)
C9 N2 Mn1 125.6(4)
C18 N2 Mn1 113.2(4)
C3 O1 Mn1 129.6(3)
C4 O2 C8 117.4(5)
C11 O3 Mn1 128.6(3)
C12 O4 C16 119.3(5)
Mn1 O5 H5A 114.0
Mn1 O5 H5B 116.5
H5A O5 H5B 108.4
H6A O6 H6B 108.5
H7A O7 H7B 108.1
H8D O8 H8E 108.2
N1 C1 C2 125.3(5)
N1 C1 H1 117.3
C2 C1 H1 117.3
C7 C2 C3 118.8(6)
C7 C2 C1 117.8(5)
C3 C2 C1 123.3(5)
O1 C3 C4 119.0(5)
O1 C3 C2 123.0(5)
C4 C3 C2 118.0(5)
C5 C4 C3 121.7(6)
C5 C4 O2 124.5(6)
C3 C4 O2 113.8(5)
C4 C5 C6 120.4(7)
C4 C5 H5 119.8
C6 C5 H5 119.8
C7 C6 C5 119.6(7)
C7 C6 H6 120.2
C5 C6 H6 120.2
C6 C7 C2 121.5(7)
C6 C7 H7 119.3
C2 C7 H7 119.3
O2 C8 H8A 109.5
O2 C8 H8B 109.5
H8A C8 H8B 109.5
O2 C8 H8C 109.5
H8A C8 H8C 109.5
H8B C8 H8C 109.5
N2 C9 C10 125.8(5)
N2 C9 H9 117.1
C10 C9 H9 117.1
C11 C10 C15 119.8(6)
C11 C10 C9 122.1(5)
C15 C10 C9 117.9(6)
O3 C11 C12 117.7(5)
O3 C11 C10 123.7(5)
C12 C11 C10 118.6(5)
O4 C12 C13 124.3(6)
O4 C12 C11 114.8(5)
C13 C12 C11 120.9(6)
C12 C13 C14 119.9(7)
C12 C13 H13 120.0
C14 C13 H13 120.0
C15 C14 C13 121.2(7)
C15 C14 H14 119.4
C13 C14 H14 119.4
C14 C15 C10 119.5(7)
C14 C15 H15 120.2
C10 C15 H15 120.2
O4 C16 H16A 109.5
O4 C16 H16B 109.5
H16A C16 H16B 109.5
O4 C16 H16C 109.5
H16A C16 H16C 109.5
H16B C16 H16C 109.5
N1 C17 C18 108.0(5)
N1 C17 H17A 110.1
C18 C17 H17A 110.1
N1 C17 H17B 110.1
C18 C17 H17B 110.1
H17A C17 H17B 108.4
N2 C18 C17 107.9(5)
N2 C18 H18A 110.1
C17 C18 H18A 110.1
N2 C18 H18B 110.1
C17 C18 H18B 110.1
H18A C18 H18B 108.4

loop_
_geom_bond_atom_site_label_1
_geom_bond_atom_site_label_2
_geom_bond_distance
Mn1 O1 1.873(3)
Mn1 O3 1.873(3)
Mn1 N2 1.962(4)
Mn1 N1 1.975(4)
Mn1 O5 2.315(3)
Mn1 Cl1 2.5532(18)
N1 C1 1.285(7)
N1 C17 1.461(7)
N2 C9 1.281(7)
N2 C18 1.471(7)
O1 C3 1.324(6)
O2 C4 1.377(7)
O2 C8 1.419(7)
O3 C11 1.326(6)
O4 C12 1.366(7)
O4 C16 1.431(7)
O5 H5A 0.8497
O5 H5B 0.8500
O6 H6A 0.8500
O6 H6B 0.8501
O7 H7A 0.8498
O7 H7B 0.8499
O8 H8D 0.8501
O8 H8E 0.8500
C1 C2 1.434(8)
C1 H1 0.9300
C2 C7 1.403(8)
C2 C3 1.420(7)
C3 C4 1.374(7)
C4 C5 1.356(8)
C5 C6 1.397(10)
C5 H5 0.9300
C6 C7 1.331(10)
C6 H6 0.9300
C7 H7 0.9300
C8 H8A 0.9600
C8 H8B 0.9600
C8 H8C 0.9600
C9 C10 1.438(8)
C9 H9 0.9300
C10 C11 1.394(8)
C10 C15 1.410(8)
C11 C12 1.389(8)
C12 C13 1.372(8)
C13 C14 1.372(10)
C13 H13 0.9300
C14 C15 1.356(10)
C14 H14 0.9300
C15 H15 0.9300
C16 H16A 0.9600
C16 H16B 0.9600
C16 H16C 0.9600
C17 C18 1.507(9)
C17 H17A 0.9700
C17 H17B 0.9700
C18 H18A 0.9700
C18 H18B 0.9700
